data_4079369
loop_
_publ_author_name
'Elkin, Tatyana'
'Aharonovich, Sinai'
'Botoshansky, Mark'
'Eisen, Moris S.'

_publ_section_title
;
 Synthesis and Characterization of Group 4 Fluorinated Bis(amidinates) and
 Their Reactivity in the Formation of Elastomeric Polypropylene
;
_journal_issue 21
_journal_name_full Organometallics
_journal_page_first 7404
_journal_paper_doi 10.1021/om300702s
_journal_volume 31
_journal_year 2012
_chemical_formula_sum 'C24 H20 F2 N2'
_chemical_formula_weight 374.42
_chemical_name_common 'Moris-250 (Tatiana)'
_chemical_name_systematic
; 
 ? 
;
_space_group_IT_number 2
_symmetry_cell_setting triclinic
_symmetry_space_group_name_Hall '-P 1'
_symmetry_space_group_name_H-M 'P -1'
_atom_sites_solution_hydrogens geom
_atom_sites_solution_primary direct
_atom_sites_solution_secondary difmap
_audit_creation_method SHELXL-97
_cell_angle_alpha 93.24(2)
_cell_angle_beta 112.97(3)
_cell_angle_gamma 100.56(3)
_cell_formula_units_Z 4
_cell_length_a 11.659(2)
_cell_length_b 12.707(3)
_cell_length_c 15.017(3)
_cell_measurement_reflns_used 15985
_cell_measurement_temperature 293(2)
_cell_measurement_theta_max 24.96
_cell_measurement_theta_min 1.65
_cell_volume 1993.4(9)
_computing_cell_refinement 'DENZO HKL2000 (Otwinowski & Minor 1997)'
_computing_data_collection 'Collect (Nonius, 2006)'
_computing_data_reduction 'DENZO HKL2000 (Otwinowski & Minor 1997)'
_computing_molecular_graphics 'TEXSAN  (MSC, 1999)'
_computing_structure_refinement 'SHELXL-97 (Sheldrick, 1997)'
_computing_structure_solution 'SHELXS-97 (Sheldrick, 1997)'
_diffrn_ambient_temperature 293(2)
_diffrn_measured_fraction_theta_full 0.990
_diffrn_measured_fraction_theta_max 0.990
_diffrn_measurement_device_type 'Nonius KappaCCD'
_diffrn_measurement_method 'phi- and omega-scans'
_diffrn_radiation_monochromator graphite
_diffrn_radiation_source 'fine-focus sealed tube'
_diffrn_radiation_type MoK\a
_diffrn_radiation_wavelength 0.71073
_diffrn_reflns_av_R_equivalents 0.0620
_diffrn_reflns_av_sigmaI/netI 0.0836
_diffrn_reflns_limit_h_max 13
_diffrn_reflns_limit_h_min 0
_diffrn_reflns_limit_k_max 14
_diffrn_reflns_limit_k_min -15
_diffrn_reflns_limit_l_max 16
_diffrn_reflns_limit_l_min -17
_diffrn_reflns_number 15985
_diffrn_reflns_theta_full 24.96
_diffrn_reflns_theta_max 24.96
_diffrn_reflns_theta_min 1.65
_diffrn_standards_number 0
_exptl_absorpt_coefficient_mu 0.086
_exptl_absorpt_correction_type none
_exptl_crystal_colour white
_exptl_crystal_density_diffrn 1.248
_exptl_crystal_density_method 'not measured'
_exptl_crystal_description prism
_exptl_crystal_F_000 784
_exptl_crystal_size_max 0.30
_exptl_crystal_size_mid 0.15
_exptl_crystal_size_min 0.10
_refine_diff_density_max 0.449
_refine_diff_density_min -0.185
_refine_diff_density_rms 0.037
_refine_ls_extinction_method none
_refine_ls_goodness_of_fit_ref 1.051
_refine_ls_hydrogen_treatment mixed
_refine_ls_matrix_type full
_refine_ls_number_parameters 511
_refine_ls_number_reflns 6911
_refine_ls_number_restraints 0
_refine_ls_restrained_S_all 1.051
_refine_ls_R_factor_all 0.1616
_refine_ls_R_factor_gt 0.0750
_refine_ls_shift/su_max 0.000
_refine_ls_shift/su_mean 0.000
_refine_ls_structure_factor_coef Fsqd
_refine_ls_weighting_details 'calc w=1/[\s^2^(Fo^2^)+(0.1060P)^2^+0.0000P] where P=(Fo^2^+2Fc^2^)/3'
_refine_ls_weighting_scheme calc
_refine_ls_wR_factor_gt 0.1898
_refine_ls_wR_factor_ref 0.2191
_reflns_number_gt 3342
_reflns_number_total 6911
_reflns_threshold_expression >2sigma(I)
_cod_data_source_file om300702s_si_002.cif
_cod_data_source_block Moris-250
_cod_depositor_comments
;
The following automatic conversions were performed:

'_symmetry_cell_setting' value 'Triclinic' changed to 'triclinic'
according to /home/saulius/struct/CIF-dictionaries/cif_core.dic
dictionary named 'cif_core.dic' version 2.4.2 from 2011-04-26.

Automatic conversion script
Id: cif_fix_values 1891 2012-01-12 08:04:46Z andrius 
;
_cod_database_code 4079369

loop_
_symmetry_equiv_pos_as_xyz
'x, y, z'
'-x, -y, -z'

loop_
_atom_site_label
_atom_site_type_symbol
_atom_site_fract_x
_atom_site_fract_y
_atom_site_fract_z
_atom_site_U_iso_or_equiv
_atom_site_adp_type
_atom_site_occupancy
_atom_site_symmetry_multiplicity
_atom_site_calc_flag
_atom_site_refinement_flags
F1 F 0.5305(2) 0.9501(2) 0.10026(17) 0.1148(9) Uani 1 1 d .
F2 F 0.70837(18) 0.62070(18) 0.34400(17) 0.0959(7) Uani 1 1 d .
N1 N 0.7216(3) 0.8790(2) 0.2273(2) 0.0690(8) Uani 1 1 d .
H1 H 0.664(3) 0.882(3) 0.168(3) 0.083 Uiso 1 1 d .
N2 N 0.8676(2) 0.7843(2) 0.3159(2) 0.0637(7) Uani 1 1 d .
C1 C 0.5444(4) 1.0269(3) 0.1747(3) 0.0824(11) Uani 1 1 d .
C2 C 0.4625(4) 1.0928(4) 0.1503(4) 0.1051(14) Uani 1 1 d .
H2 H 0.4027 1.0868 0.0862 0.126 Uiso 1 1 calc R
C3 C 0.4683(4) 1.1700(4) 0.2219(4) 0.1046(15) Uani 1 1 d .
H3 H 0.4136 1.2174 0.2057 0.126 Uiso 1 1 calc R
C4 C 0.5530(4) 1.1765(3) 0.3150(4) 0.0904(13) Uani 1 1 d .
H4 H 0.5546 1.2280 0.3622 0.109 Uiso 1 1 calc R
C5 C 0.6396(3) 1.1073(3) 0.3431(3) 0.0670(9) Uani 1 1 d .
C6 C 0.7275(3) 1.1133(3) 0.4401(3) 0.0762(10) Uani 1 1 d .
H6 H 0.7300 1.1648 0.4878 0.091 Uiso 1 1 calc R
C7 C 0.8078(3) 1.0464(3) 0.4654(3) 0.0756(10) Uani 1 1 d .
H7 H 0.8656 1.0526 0.5301 0.091 Uiso 1 1 calc R
C8 C 0.8059(3) 0.9670(3) 0.3955(2) 0.0670(9) Uani 1 1 d .
H8 H 0.8614 0.9205 0.4151 0.080 Uiso 1 1 calc R
C9 C 0.7243(3) 0.9567(3) 0.2993(2) 0.0589(8) Uani 1 1 d .
C10 C 0.6364(3) 1.0271(3) 0.2702(3) 0.0626(9) Uani 1 1 d .
C11 C 0.7909(3) 0.8010(3) 0.2337(2) 0.0631(9) Uani 1 1 d .
C12 C 0.7646(4) 0.7402(4) 0.1355(3) 0.0906(13) Uani 1 1 d .
H12 H 0.8181 0.6869 0.1478 0.109 Uiso 1 1 calc R
C13 C 0.6276(4) 0.6792(5) 0.0814(4) 0.160(3) Uani 1 1 d .
H13A H 0.6168 0.6423 0.0201 0.239 Uiso 1 1 calc R
H13B H 0.5723 0.7290 0.0698 0.239 Uiso 1 1 calc R
H13C H 0.6066 0.6273 0.1198 0.239 Uiso 1 1 calc R
C14 C 0.8056(5) 0.8179(6) 0.0727(4) 0.151(2) Uani 1 1 d .
H14A H 0.7893 0.7784 0.0110 0.226 Uiso 1 1 calc R
H14B H 0.8952 0.8503 0.1061 0.226 Uiso 1 1 calc R
H14C H 0.7578 0.8735 0.0620 0.226 Uiso 1 1 calc R
C15 C 0.9442(3) 0.7074(3) 0.3226(2) 0.0588(8) Uani 1 1 d .
C16 C 1.0571(3) 0.7369(3) 0.3135(2) 0.0705(10) Uani 1 1 d .
H16 H 1.0792 0.8053 0.2978 0.085 Uiso 1 1 calc R
C17 C 1.1406(3) 0.6672(3) 0.3272(3) 0.0749(10) Uani 1 1 d .
H17 H 1.2168 0.6898 0.3203 0.090 Uiso 1 1 calc R
C18 C 1.1118(3) 0.5670(3) 0.3505(2) 0.0664(9) Uani 1 1 d .
H18 H 1.1680 0.5213 0.3594 0.080 Uiso 1 1 calc R
C19 C 0.9955(3) 0.5320(3) 0.3613(2) 0.0553(8) Uani 1 1 d .
C20 C 0.9656(3) 0.4286(3) 0.3854(2) 0.0719(10) Uani 1 1 d .
H20 H 1.0224 0.3834 0.3943 0.086 Uiso 1 1 calc R
C21 C 0.8548(4) 0.3931(3) 0.3960(3) 0.0822(11) Uani 1 1 d .
H21 H 0.8374 0.3247 0.4133 0.099 Uiso 1 1 calc R
C22 C 0.7678(3) 0.4586(3) 0.3812(3) 0.0779(11) Uani 1 1 d .
H22 H 0.6911 0.4338 0.3867 0.093 Uiso 1 1 calc R
C23 C 0.7962(3) 0.5595(3) 0.3584(2) 0.0692(10) Uani 1 1 d .
C24 C 0.9112(3) 0.6032(3) 0.3468(2) 0.0530(8) Uani 1 1 d .
N1A N 0.0366(3) 0.7932(3) -0.1114(2) 0.0929(11) Uani 1 1 d .
N32A N 0.1964(3) 0.7592(3) 0.0252(2) 0.0817(10) Uani 1 1 d .
H32A H 0.240(4) 0.720(3) 0.041(3) 0.098 Uiso 1 1 d .
F1A F -0.1551(4) 0.6415(3) -0.1128(3) 0.1555(12) Uani 1 1 d .
F2A F 0.38711(18) 0.69249(17) 0.15897(14) 0.0875(7) Uani 1 1 d .
C1A C -0.2152(6) 0.6416(5) -0.2068(4) 0.1120(16) Uani 1 1 d .
C2A C -0.3351(5) 0.5701(4) -0.2471(5) 0.1119(18) Uani 1 1 d .
H2A H -0.3680 0.5262 -0.2112 0.134 Uiso 1 1 calc R
C3A C -0.3982(7) 0.5718(6) -0.3443(7) 0.148(3) Uani 1 1 d .
H3A H -0.4791 0.5266 -0.3751 0.177 Uiso 1 1 calc R
C4A C -0.3542(7) 0.6344(7) -0.4027(6) 0.166(3) Uani 1 1 d .
H4A H -0.4026 0.6307 -0.4692 0.199 Uiso 1 1 calc R
C5A C -0.2383(4) 0.6999(3) -0.3572(3) 0.0880(14) Uani 1 1 d .
C6A C -0.1882(5) 0.7673(4) -0.4187(3) 0.0997(14) Uani 1 1 d .
H6A H -0.2361 0.7648 -0.4852 0.120 Uiso 1 1 calc R
C7A C -0.0706(4) 0.8313(4) -0.3727(3) 0.0867(12) Uani 1 1 d .
H7A H -0.0367 0.8731 -0.4093 0.104 Uiso 1 1 calc R
C8A C 0.0051(4) 0.8386(3) -0.2703(4) 0.0900(13) Uani 1 1 d .
H8A H 0.0849 0.8860 -0.2422 0.108 Uiso 1 1 calc R
C9A C -0.0361(4) 0.7798(3) -0.2158(3) 0.0815(11) Uani 1 1 d .
C10A C -0.1582(3) 0.7110(3) -0.2572(3) 0.0653(9) Uani 1 1 d .
C11A C 0.1182(3) 0.7371(3) -0.0721(3) 0.0741(10) Uani 1 1 d .
C12A C 0.1412(4) 0.6441(4) -0.1248(3) 0.0923(14) Uani 1 1 d .
H12A H 0.0775 0.6327 -0.1925 0.111 Uiso 1 1 calc R
C13A C 0.2711(5) 0.6730(5) -0.1285(4) 0.155(3) Uani 1 1 d .
H13D H 0.2832 0.6131 -0.1632 0.232 Uiso 1 1 calc R
H13E H 0.3365 0.6889 -0.0632 0.232 Uiso 1 1 calc R
H13F H 0.2758 0.7352 -0.1615 0.232 Uiso 1 1 calc R
C14A C 0.1207(6) 0.5397(4) -0.0844(4) 0.152(2) Uani 1 1 d .
H14D H 0.0376 0.5252 -0.0832 0.228 Uiso 1 1 calc R
H14E H 0.1849 0.5457 -0.0193 0.228 Uiso 1 1 calc R
H14F H 0.1265 0.4816 -0.1251 0.228 Uiso 1 1 calc R
C15A C 0.2084(3) 0.8375(3) 0.0992(2) 0.0640(9) Uani 1 1 d .
C16A C 0.1347(3) 0.9133(3) 0.0827(3) 0.0841(12) Uani 1 1 d .
H16A H 0.0760 0.9142 0.0196 0.101 Uiso 1 1 calc R
C17A C 0.1460(3) 0.9886(3) 0.1583(3) 0.0853(12) Uani 1 1 d .
H17A H 0.0938 1.0381 0.1448 0.102 Uiso 1 1 calc R
C18A C 0.2306(3) 0.9913(3) 0.2504(3) 0.0711(10) Uani 1 1 d .
H18A H 0.2362 1.0422 0.2997 0.085 Uiso 1 1 calc R
C19A C 0.3112(3) 0.9171(3) 0.2727(2) 0.0573(8) Uani 1 1 d .
C20A C 0.4014(3) 0.9193(3) 0.3694(2) 0.0641(9) Uani 1 1 d .
H20A H 0.4058 0.9697 0.4187 0.077 Uiso 1 1 calc R
C21A C 0.4809(3) 0.8508(3) 0.3921(2) 0.0689(9) Uani 1 1 d .
H21A H 0.5392 0.8542 0.4562 0.083 Uiso 1 1 calc R
C22A C 0.4751(3) 0.7744(3) 0.3188(2) 0.0647(9) Uani 1 1 d .
H22A H 0.5302 0.7274 0.3333 0.078 Uiso 1 1 calc R
C23A C 0.3884(3) 0.7702(3) 0.2268(2) 0.0596(8) Uani 1 1 d .
C24A C 0.3020(3) 0.8388(2) 0.1971(2) 0.0543(8) Uani 1 1 d .

loop_
_atom_site_aniso_label
_atom_site_aniso_U_11
_atom_site_aniso_U_22
_atom_site_aniso_U_33
_atom_site_aniso_U_23
_atom_site_aniso_U_13
_atom_site_aniso_U_12
F1 0.1310(18) 0.143(2) 0.0742(16) 0.0241(16) 0.0199(14) 0.0859(17)
F2 0.0792(13) 0.1007(16) 0.1286(19) 0.0226(15) 0.0543(13) 0.0408(12)
N1 0.0794(18) 0.073(2) 0.0578(18) 0.0095(16) 0.0208(14) 0.0400(16)
N2 0.0778(17) 0.0555(17) 0.0604(18) 0.0073(14) 0.0241(15) 0.0304(14)
C1 0.090(2) 0.082(3) 0.087(3) 0.025(2) 0.036(2) 0.046(2)
C2 0.105(3) 0.101(4) 0.118(4) 0.044(3) 0.034(3) 0.060(3)
C3 0.096(3) 0.082(3) 0.155(5) 0.043(3) 0.053(3) 0.054(3)
C4 0.093(3) 0.059(2) 0.142(4) 0.021(3) 0.064(3) 0.031(2)
C5 0.068(2) 0.047(2) 0.100(3) 0.012(2) 0.046(2) 0.0194(17)
C6 0.089(2) 0.056(2) 0.089(3) -0.002(2) 0.044(2) 0.016(2)
C7 0.086(2) 0.069(2) 0.068(2) -0.003(2) 0.0276(19) 0.022(2)
C8 0.073(2) 0.066(2) 0.064(2) 0.0082(19) 0.0255(18) 0.0263(17)
C9 0.0625(18) 0.059(2) 0.064(2) 0.0145(17) 0.0279(17) 0.0260(16)
C10 0.0635(19) 0.056(2) 0.081(2) 0.0239(19) 0.0367(18) 0.0220(16)
C11 0.0650(19) 0.067(2) 0.061(2) 0.0046(18) 0.0240(17) 0.0278(17)
C12 0.089(3) 0.121(4) 0.060(2) -0.005(2) 0.015(2) 0.061(3)
C13 0.118(4) 0.189(6) 0.125(5) -0.082(4) 0.027(3) 0.005(4)
C14 0.175(5) 0.226(7) 0.088(4) 0.023(4) 0.081(4) 0.067(5)
C15 0.067(2) 0.054(2) 0.055(2) 0.0035(17) 0.0228(16) 0.0202(16)
C16 0.070(2) 0.063(2) 0.079(3) 0.0118(19) 0.0314(18) 0.0117(18)
C17 0.061(2) 0.084(3) 0.086(3) 0.005(2) 0.0348(18) 0.0224(19)
C18 0.064(2) 0.069(3) 0.070(2) 0.0051(19) 0.0260(17) 0.0286(18)
C19 0.0692(19) 0.046(2) 0.0464(19) 0.0041(15) 0.0171(15) 0.0191(16)
C20 0.086(2) 0.070(3) 0.057(2) -0.0007(19) 0.0213(18) 0.031(2)
C21 0.101(3) 0.067(3) 0.078(3) 0.007(2) 0.036(2) 0.019(2)
C22 0.077(2) 0.062(2) 0.101(3) 0.015(2) 0.046(2) 0.0058(19)
C23 0.070(2) 0.078(3) 0.065(2) -0.0002(19) 0.0286(17) 0.0300(19)
C24 0.0548(17) 0.058(2) 0.0463(18) 0.0001(15) 0.0185(14) 0.0200(15)
N1A 0.092(2) 0.100(3) 0.060(2) -0.0209(18) -0.0032(16) 0.047(2)
N32A 0.096(2) 0.091(3) 0.0496(18) -0.0079(16) 0.0074(16) 0.0571(18)
F1A 0.204(3) 0.147(3) 0.162(3) 0.042(3) 0.111(3) 0.061(2)
F2A 0.1015(13) 0.1031(16) 0.0591(12) 0.0009(11) 0.0177(10) 0.0629(12)
C1A 0.147(5) 0.108(4) 0.100(4) 0.009(3) 0.055(4) 0.066(4)
C2A 0.088(3) 0.069(3) 0.183(6) 0.002(4) 0.065(4) 0.009(3)
C3A 0.097(4) 0.136(6) 0.193(9) -0.025(6) 0.038(5) 0.047(4)
C4A 0.129(6) 0.168(7) 0.152(7) -0.058(6) -0.007(5) 0.088(5)
C5A 0.068(2) 0.070(3) 0.092(3) -0.026(3) -0.007(2) 0.037(2)
C6A 0.129(4) 0.091(3) 0.077(3) 0.007(3) 0.024(3) 0.063(3)
C7A 0.117(3) 0.088(3) 0.062(3) 0.025(2) 0.030(2) 0.048(3)
C8A 0.122(3) 0.064(3) 0.119(4) 0.034(3) 0.074(3) 0.043(2)
C9A 0.090(3) 0.074(3) 0.079(3) -0.006(2) 0.025(2) 0.041(2)
C10A 0.064(2) 0.063(2) 0.068(2) -0.0021(19) 0.0206(19) 0.0284(17)
C11A 0.076(2) 0.080(3) 0.055(2) -0.0060(19) 0.0077(18) 0.039(2)
C12A 0.109(3) 0.105(3) 0.053(2) -0.012(2) 0.007(2) 0.063(3)
C13A 0.127(4) 0.243(7) 0.100(4) -0.030(4) 0.037(3) 0.091(4)
C14A 0.242(6) 0.110(4) 0.100(4) -0.006(3) 0.039(4) 0.104(4)
C15A 0.0702(19) 0.069(2) 0.0477(19) -0.0055(17) 0.0131(16) 0.0317(17)
C16A 0.100(3) 0.083(3) 0.058(2) -0.005(2) 0.0074(19) 0.054(2)
C17A 0.090(2) 0.080(3) 0.075(3) -0.010(2) 0.012(2) 0.047(2)
C18A 0.078(2) 0.063(2) 0.067(2) -0.0110(19) 0.0237(19) 0.0240(18)
C19A 0.0561(17) 0.060(2) 0.0500(19) -0.0050(16) 0.0179(15) 0.0112(15)
C20A 0.0661(19) 0.068(2) 0.051(2) -0.0046(17) 0.0202(16) 0.0083(17)
C21A 0.0623(19) 0.076(3) 0.053(2) 0.0062(19) 0.0094(16) 0.0126(18)
C22A 0.0597(18) 0.069(2) 0.056(2) 0.0089(18) 0.0117(17) 0.0217(16)
C23A 0.0620(18) 0.066(2) 0.053(2) -0.0004(17) 0.0225(16) 0.0234(16)
C24A 0.0574(17) 0.053(2) 0.0499(19) 0.0027(16) 0.0179(15) 0.0155(15)

loop_
_atom_type_symbol
_atom_type_description
_atom_type_scat_dispersion_real
_atom_type_scat_dispersion_imag
_atom_type_scat_source
C C 0.0033 0.0016 'International Tables Vol C Tables 4.2.6.8 and 6.1.1.4'
H H 0.0000 0.0000 'International Tables Vol C Tables 4.2.6.8 and 6.1.1.4'
F F 0.0171 0.0103 'International Tables Vol C Tables 4.2.6.8 and 6.1.1.4'
N N 0.0061 0.0033 'International Tables Vol C Tables 4.2.6.8 and 6.1.1.4'

loop_
_geom_angle_atom_site_label_1
_geom_angle_atom_site_label_2
_geom_angle_atom_site_label_3
_geom_angle
C11 N1 C9 131.3(3)
C11 N1 H1 116(2)
C9 N1 H1 113(2)
C11 N2 C15 121.1(3)
C2 C1 F1 115.8(4)
C2 C1 C10 125.1(4)
F1 C1 C10 119.1(3)
C1 C2 C3 119.0(4)
C1 C2 H2 120.5
C3 C2 H2 120.5
C4 C3 C2 120.1(4)
C4 C3 H3 119.9
C2 C3 H3 119.9
C3 C4 C5 122.1(4)
C3 C4 H4 119.0
C5 C4 H4 119.0
C6 C5 C4 122.2(4)
C6 C5 C10 118.7(3)
C4 C5 C10 119.0(4)
C7 C6 C5 121.4(3)
C7 C6 H6 119.3
C5 C6 H6 119.3
C6 C7 C8 120.9(4)
C6 C7 H7 119.6
C8 C7 H7 119.6
C9 C8 C7 121.4(3)
C9 C8 H8 119.3
C7 C8 H8 119.3
C8 C9 N1 122.7(3)
C8 C9 C10 118.8(3)
N1 C9 C10 118.5(3)
C1 C10 C5 114.7(3)
C1 C10 C9 126.5(3)
C5 C10 C9 118.8(3)
N2 C11 N1 120.9(3)
N2 C11 C12 125.5(3)
N1 C11 C12 113.6(3)
C13 C12 C11 113.2(3)
C13 C12 C14 111.1(4)
C11 C12 C14 110.2(4)
C13 C12 H12 107.3
C11 C12 H12 107.3
C14 C12 H12 107.3
C12 C13 H13A 109.5
C12 C13 H13B 109.5
H13A C13 H13B 109.5
C12 C13 H13C 109.5
H13A C13 H13C 109.5
H13B C13 H13C 109.5
C12 C14 H14A 109.5
C12 C14 H14B 109.5
H14A C14 H14B 109.5
C12 C14 H14C 109.5
H14A C14 H14C 109.5
H14B C14 H14C 109.5
C16 C15 C24 118.8(3)
C16 C15 N2 119.6(3)
C24 C15 N2 121.4(3)
C15 C16 C17 121.8(3)
C15 C16 H16 119.1
C17 C16 H16 119.1
C18 C17 C16 120.8(3)
C18 C17 H17 119.6
C16 C17 H17 119.6
C17 C18 C19 119.9(3)
C17 C18 H18 120.1
C19 C18 H18 120.1
C20 C19 C24 121.1(3)
C20 C19 C18 120.0(3)
C24 C19 C18 118.8(3)
C21 C20 C19 121.2(3)
C21 C20 H20 119.4
C19 C20 H20 119.4
C20 C21 C22 120.2(4)
C20 C21 H21 119.9
C22 C21 H21 119.9
C23 C22 C21 119.2(3)
C23 C22 H22 120.4
C21 C22 H22 120.4
F2 C23 C22 117.4(3)
F2 C23 C24 118.6(3)
C22 C23 C24 124.0(3)
C15 C24 C19 119.9(3)
C15 C24 C23 125.8(3)
C19 C24 C23 114.3(3)
C11A N1A C9A 121.9(3)
C11A N32A C15A 132.3(3)
C11A N32A H32A 112(3)
C15A N32A H32A 115(3)
F1A C1A C2A 112.8(6)
F1A C1A C10A 120.4(5)
C2A C1A C10A 126.8(5)
C3A C2A C1A 112.6(6)
C3A C2A H2A 123.7
C1A C2A H2A 123.7
C2A C3A C4A 126.7(7)
C2A C3A H3A 116.6
C4A C3A H3A 116.6
C5A C4A C3A 116.0(7)
C5A C4A H4A 122.0
C3A C4A H4A 122.0
C4A C5A C10A 126.2(6)
C4A C5A C6A 117.0(6)
C10A C5A C6A 116.8(4)
C7A C6A C5A 116.5(4)
C7A C6A H6A 121.7
C5A C6A H6A 121.7
C6A C7A C8A 123.4(4)
C6A C7A H7A 118.3
C8A C7A H7A 118.3
C9A C8A C7A 120.9(4)
C9A C8A H8A 119.5
C7A C8A H8A 119.5
C8A C9A C10A 119.8(4)
C8A C9A N1A 120.7(4)
C10A C9A N1A 119.2(4)
C9A C10A C5A 122.5(4)
C9A C10A C1A 125.8(4)
C5A C10A C1A 111.7(4)
N1A C11A N32A 121.0(3)
N1A C11A C12A 125.4(3)
N32A C11A C12A 113.6(3)
C11A C12A C14A 112.8(4)
C11A C12A C13A 110.8(4)
C14A C12A C13A 112.6(4)
C11A C12A H12A 106.7
C14A C12A H12A 106.7
C13A C12A H12A 106.7
C12A C13A H13D 109.5
C12A C13A H13E 109.5
H13D C13A H13E 109.5
C12A C13A H13F 109.5
H13D C13A H13F 109.5
H13E C13A H13F 109.5
C12A C14A H14D 109.5
C12A C14A H14E 109.5
H14D C14A H14E 109.5
C12A C14A H14F 109.5
H14D C14A H14F 109.5
H14E C14A H14F 109.5
C16A C15A N32A 122.6(3)
C16A C15A C24A 118.7(3)
N32A C15A C24A 118.6(3)
C15A C16A C17A 121.5(3)
C15A C16A H16A 119.2
C17A C16A H16A 119.2
C18A C17A C16A 121.3(3)
C18A C17A H17A 119.3
C16A C17A H17A 119.3
C17A C18A C19A 120.4(3)
C17A C18A H18A 119.8
C19A C18A H18A 119.8
C18A C19A C20A 121.0(3)
C18A C19A C24A 119.7(3)
C20A C19A C24A 119.3(3)
C21A C20A C19A 122.1(3)
C21A C20A H20A 119.0
C19A C20A H20A 119.0
C20A C21A C22A 119.6(3)
C20A C21A H21A 120.2
C22A C21A H21A 120.2
C23A C22A C21A 119.0(3)
C23A C22A H22A 120.5
C21A C22A H22A 120.5
C22A C23A F2A 115.8(3)
C22A C23A C24A 124.8(3)
F2A C23A C24A 119.4(3)
C23A C24A C19A 115.1(3)
C23A C24A C15A 126.6(3)
C19A C24A C15A 118.3(3)

loop_
_geom_bond_atom_site_label_1
_geom_bond_atom_site_label_2
_geom_bond_distance
F1 C1 1.380(4)
F2 C23 1.356(4)
N1 C11 1.374(4)
N1 C9 1.408(4)
N1 H1 0.90(3)
N2 C11 1.268(4)
N2 C15 1.422(4)
C1 C2 1.343(5)
C1 C10 1.417(5)
C2 C3 1.387(6)
C2 H2 0.9300
C3 C4 1.347(6)
C3 H3 0.9300
C4 C5 1.416(5)
C4 H4 0.9300
C5 C6 1.404(5)
C5 C10 1.437(4)
C6 C7 1.339(5)
C6 H6 0.9300
C7 C8 1.406(4)
C7 H7 0.9300
C8 C9 1.368(4)
C8 H8 0.9300
C9 C10 1.440(4)
C11 C12 1.516(5)
C12 C13 1.508(6)
C12 C14 1.542(7)
C12 H12 0.9800
C13 H13A 0.9600
C13 H13B 0.9600
C13 H13C 0.9600
C14 H14A 0.9600
C14 H14B 0.9600
C14 H14C 0.9600
C15 C16 1.362(4)
C15 C24 1.418(4)
C16 C17 1.399(5)
C16 H16 0.9300
C17 C18 1.357(5)
C17 H17 0.9300
C18 C19 1.421(4)
C18 H18 0.9300
C19 C20 1.401(5)
C19 C24 1.419(4)
C20 C21 1.361(5)
C20 H20 0.9300
C21 C22 1.388(5)
C21 H21 0.9300
C22 C23 1.361(5)
C22 H22 0.9300
C23 C24 1.435(4)
N1A C11A 1.274(4)
N1A C9A 1.445(5)
N32A C11A 1.365(4)
N32A C15A 1.395(4)
N32A H32A 0.76(4)
F1A C1A 1.309(6)
F2A C23A 1.371(3)
C1A C2A 1.399(7)
C1A C10A 1.430(6)
C2A C3A 1.358(8)
C2A H2A 0.9300
C3A C4A 1.394(9)
C3A H3A 0.9300
C4A C5A 1.338(8)
C4A H4A 0.9300
C5A C10A 1.406(5)
C5A C6A 1.502(6)
C6A C7A 1.345(6)
C6A H6A 0.9300
C7A C8A 1.430(6)
C7A H7A 0.9300
C8A C9A 1.306(5)
C8A H8A 0.9300
C9A C10A 1.403(5)
C11A C12A 1.508(5)
C12A C14A 1.508(7)
C12A C13A 1.515(6)
C12A H12A 0.9800
C13A H13D 0.9600
C13A H13E 0.9600
C13A H13F 0.9600
C14A H14D 0.9600
C14A H14E 0.9600
C14A H14F 0.9600
C15A C16A 1.375(4)
C15A C24A 1.446(4)
C16A C17A 1.392(4)
C16A H16A 0.9300
C17A C18A 1.343(5)
C17A H17A 0.9300
C18A C19A 1.413(4)
C18A H18A 0.9300
C19A C20A 1.416(4)
C19A C24A 1.424(4)
C20A C21A 1.348(4)
C20A H20A 0.9300
C21A C22A 1.398(4)
C21A H21A 0.9300
C22A C23A 1.347(4)
C22A H22A 0.9300
C23A C24A 1.411(4)
